data_2219680
loop_
_publ_author_name
'Tong, Sok Teng'
'Barker, David'
'Choi, Ka Wai'
'Boyd, Peter D. W.'
'Brimble, Margaret A.'

_publ_section_title
;
 (+-)-<i>N</i>-(3-Hydroxy-1,2-diphenylpropyl)-4-methylbenzenesulfonamide
;
_journal_coeditor_code PV2094
_journal_issue 10
_journal_name_full 'Acta Crystallographica Section E'
_journal_page_first o1990
_journal_paper_doi 10.1107/S1600536808028948
_journal_volume 64
_journal_year 2008
_chemical_formula_iupac 'C22 H23 N O3 S'
_chemical_formula_moiety 'C22 H23 N O3 S'
_chemical_formula_sum 'C22 H23 N O3 S'
_chemical_formula_weight 381.47
_chemical_melting_point 426.7(8)
_chemical_name_systematic
;
(+-)-<i>N</i>-(3-hydroxy-1,2-diphenylpropyl)-4-methylbenzenesulfonamide
;
_space_group_IT_number 15
_space_group_name_Hall '-C 2yc'
_symmetry_cell_setting monoclinic
_symmetry_space_group_name_Hall '-C 2yc'
_symmetry_space_group_name_H-M 'C 1 2/c 1'
_atom_sites_solution_hydrogens geom
_atom_sites_solution_primary direct
_atom_sites_solution_secondary difmap
_audit_creation_method SHELXL97
_cell_angle_alpha 90.00
_cell_angle_beta 91.028(2)
_cell_angle_gamma 90.00
_cell_formula_units_Z 8
_cell_length_a 39.4702(16)
_cell_length_b 5.4270(2)
_cell_length_c 17.4287(7)
_cell_measurement_reflns_used 6191
_cell_measurement_temperature 90(2)
_cell_measurement_theta_max 28.03
_cell_measurement_theta_min 1.03
_cell_volume 3732.7(3)
_computing_cell_refinement 'SAINT (Siemens, 1995)'
_computing_data_collection 'SMART (Siemens, 1995)'
_computing_data_reduction 'SAINT (Siemens, 1995)'
_computing_molecular_graphics
;
ORTEPIII (Burnett & Johnson, 1996) and Mercury (Macrae <i>et al.</i>,
2006)
;
_computing_publication_material
;
WinGX (Farrugia, 1999) and publCIF (Westrip, 2008)
;
_computing_structure_refinement 'SHELXL97 (Sheldrick, 2008)'
_computing_structure_solution 'SHELXS97 (Sheldrick, 2008)'
_diffrn_ambient_temperature 90(2)
_diffrn_measured_fraction_theta_full 0.989
_diffrn_measured_fraction_theta_max 0.989
_diffrn_measurement_device_type 'Bruker SMART diffractometer with APEXII CCD detector'
_diffrn_measurement_method '\w scans'
_diffrn_radiation_monochromator graphite
_diffrn_radiation_source 'fine-focus sealed tube'
_diffrn_radiation_type MoK\a
_diffrn_radiation_wavelength 0.71073
_diffrn_reflns_av_R_equivalents 0.042
_diffrn_reflns_av_sigmaI/netI 0.0439
_diffrn_reflns_limit_h_max 51
_diffrn_reflns_limit_h_min -51
_diffrn_reflns_limit_k_max 7
_diffrn_reflns_limit_k_min -7
_diffrn_reflns_limit_l_max 22
_diffrn_reflns_limit_l_min -22
_diffrn_reflns_number 22582
_diffrn_reflns_theta_full 28.03
_diffrn_reflns_theta_max 28.03
_diffrn_reflns_theta_min 1.03
_diffrn_standards_decay_% 2
_diffrn_standards_number 0
_exptl_absorpt_coefficient_mu 0.196
_exptl_absorpt_correction_type none
_exptl_crystal_colour colourless
_exptl_crystal_density_diffrn 1.358
_exptl_crystal_density_method 'not measured'
_exptl_crystal_description needle
_exptl_crystal_F_000 1616
_exptl_crystal_size_max 0.4
_exptl_crystal_size_mid 0.16
_exptl_crystal_size_min 0.14
_refine_diff_density_max 1.057
_refine_diff_density_min -0.635
_refine_ls_extinction_method none
_refine_ls_goodness_of_fit_ref 1.126
_refine_ls_hydrogen_treatment constr
_refine_ls_matrix_type full
_refine_ls_number_parameters 245
_refine_ls_number_reflns 4478
_refine_ls_number_restraints 15
_refine_ls_restrained_S_all 1.124
_refine_ls_R_factor_all 0.0772
_refine_ls_R_factor_gt 0.0659
_refine_ls_shift/su_max 0.000
_refine_ls_shift/su_mean 0.000
_refine_ls_structure_factor_coef Fsqd
_refine_ls_weighting_details 'calc w = 1/[\s^2^(Fo^2^)+(0.0794P)^2^+19.2449P] where P=(Fo^2^+2Fc^2^)/3'
_refine_ls_weighting_scheme calc
_refine_ls_wR_factor_gt 0.1854
_refine_ls_wR_factor_ref 0.1928
_reflns_number_gt 3763
_reflns_number_total 4478
_reflns_threshold_expression I>2\s(I)
_cod_data_source_file pv2094.cif
_cod_data_source_block I
_cod_original_sg_symbol_H-M C2/c
_cod_database_code 2219680
_cod_database_fobs_code 2219680

loop_
_symmetry_equiv_pos_as_xyz
'x, y, z'
'-x, y, -z+1/2'
'x+1/2, y+1/2, z'
'-x+1/2, y+1/2, -z+1/2'
'-x, -y, -z'
'x, -y, z-1/2'
'-x+1/2, -y+1/2, -z'
'x+1/2, -y+1/2, z-1/2'

loop_
_atom_site_type_symbol
_atom_site_label
_atom_site_fract_x
_atom_site_fract_y
_atom_site_fract_z
_atom_site_U_iso_or_equiv
_atom_site_adp_type
_atom_site_calc_flag
_atom_site_refinement_flags
_atom_site_occupancy
S S1 0.158723(16) 0.06828(12) 0.28375(4) 0.01431(19) Uani d U 1
O O1 0.14448(5) -0.1745(4) 0.27404(12) 0.0186(4) Uani d U 1
O O2 0.17401(5) 0.1376(4) 0.35572(11) 0.0209(5) Uani d U 1
O O3 0.02222(6) 0.6152(6) 0.18428(13) 0.0382(7) Uani d . 1
H H3A 0.0092 0.6156 0.2229 0.057 Uiso d P 0.50
H H3B 0.0008 0.5906 0.1799 0.057 Uiso d P 0.50
N N1 0.12844(6) 0.2624(4) 0.26835(13) 0.0150(5) Uani d . 1
H H1 0.1283 0.3959 0.2949 0.018 Uiso calc R 1
C C5 0.19060(7) 0.1017(5) 0.21504(15) 0.0138(5) Uani d . 1
C C15 0.07339(7) 0.4164(5) 0.23044(15) 0.0154(5) Uani d . 1
H H15 0.0843 0.5788 0.2313 0.019 Uiso calc R 1
C C6 0.21262(7) 0.3020(5) 0.22046(16) 0.0178(6) Uani d . 1
H H6 0.2090 0.4253 0.2564 0.021 Uiso calc R 1
C C21 0.06575(7) 0.5353(6) 0.36894(17) 0.0185(6) Uani d . 1
H H21 0.0786 0.6753 0.3597 0.022 Uiso calc R 1
C C2 0.24609(7) 0.1333(5) 0.11774(16) 0.0170(5) Uani d . 1
C C16 0.05938(6) 0.3698(5) 0.30955(15) 0.0150(5) Uani d . 1
C C10 0.10495(7) 0.0475(5) 0.07735(16) 0.0182(6) Uani d . 1
H H10 0.0919 -0.0855 0.0928 0.022 Uiso calc R 1
C C22 0.04555(7) 0.4221(6) 0.16845(16) 0.0231(6) Uani d . 1
H H22A 0.0555 0.4487 0.1187 0.028 Uiso calc R 1
H H22B 0.0338 0.2653 0.1672 0.028 Uiso calc R 1
C C17 0.04036(7) 0.1590(5) 0.32496(17) 0.0194(6) Uani d . 1
H H17 0.0361 0.0451 0.2861 0.023 Uiso calc R 1
C C14 0.13191(7) 0.4350(5) 0.10406(16) 0.0176(6) Uani d . 1
H H14 0.1369 0.5635 0.1377 0.021 Uiso calc R 1
C C8 0.10096(6) 0.2233(5) 0.21110(14) 0.0133(5) Uani d . 1
H H8 0.0914 0.0591 0.2196 0.016 Uiso calc R 1
C C9 0.11285(6) 0.2352(5) 0.12954(15) 0.0142(5) Uani d . 1
C C13 0.14347(7) 0.4453(6) 0.02985(17) 0.0200(6) Uani d . 1
H H13 0.1563 0.5791 0.0141 0.024 Uiso calc R 1
C C3 0.22313(8) -0.0595(6) 0.11139(18) 0.0235(6) Uani d . 1
H H3 0.2263 -0.1793 0.0740 0.028 Uiso calc R 1
C C4 0.19557(7) -0.0777(6) 0.15959(18) 0.0213(6) Uani d . 1
H H4 0.1806 -0.2092 0.1547 0.026 Uiso calc R 1
C C11 0.11646(8) 0.0577(6) 0.00254(17) 0.0221(6) Uani d . 1
H H11 0.1111 -0.0685 -0.0316 0.027 Uiso calc R 1
C C19 0.03415(8) 0.2868(6) 0.45638(17) 0.0235(6) Uani d . 1
H H19 0.0257 0.2601 0.5051 0.028 Uiso calc R 1
C C7 0.24002(7) 0.3160(6) 0.17183(16) 0.0193(6) Uani d . 1
H H7 0.2546 0.4502 0.1755 0.023 Uiso calc R 1
C C12 0.13588(7) 0.2554(6) -0.02141(16) 0.0205(6) Uani d . 1
H H12 0.1438 0.2611 -0.0713 0.025 Uiso calc R 1
C C20 0.05321(8) 0.4953(6) 0.44183(17) 0.0230(6) Uani d . 1
H H20 0.0576 0.6085 0.4808 0.028 Uiso calc R 1
C C18 0.02775(7) 0.1177(6) 0.39810(18) 0.0222(6) Uani d . 1
H H18 0.0151 -0.0229 0.4078 0.027 Uiso calc R 1
C C1 0.27747(7) 0.1382(6) 0.06967(18) 0.0231(6) Uani d . 1
H H1A 0.2945 0.0338 0.0926 0.035 Uiso calc R 1
H H1B 0.2859 0.3039 0.0669 0.035 Uiso calc R 1
H H1C 0.2720 0.0801 0.0189 0.035 Uiso calc R 1

loop_
_atom_site_aniso_label
_atom_site_aniso_U_11
_atom_site_aniso_U_22
_atom_site_aniso_U_33
_atom_site_aniso_U_12
_atom_site_aniso_U_13
_atom_site_aniso_U_23
S1 0.0145(3) 0.0139(3) 0.0144(3) 0.0006(2) -0.0002(2) 0.0022(2)
O1 0.0180(9) 0.0144(10) 0.0235(10) -0.0022(8) 0.0015(7) 0.0024(8)
O2 0.0228(10) 0.0240(11) 0.0157(10) -0.0013(8) -0.0030(7) 0.0036(8)
O3 0.0277(12) 0.0627(18) 0.0240(12) 0.0281(13) -0.0033(9) -0.0032(12)
N1 0.0165(11) 0.0146(11) 0.0137(10) 0.0022(9) -0.0020(8) -0.0027(9)
C5 0.0145(12) 0.0117(12) 0.0152(12) 0.0015(10) -0.0017(9) 0.0012(10)
C15 0.0172(12) 0.0137(13) 0.0154(12) 0.0023(10) 0.0018(9) 0.0000(10)
C6 0.0231(13) 0.0142(13) 0.0162(12) -0.0019(11) -0.0006(10) -0.0021(10)
C21 0.0176(13) 0.0172(14) 0.0206(14) -0.0016(11) -0.0003(10) 0.0011(11)
C2 0.0156(12) 0.0180(14) 0.0174(13) 0.0015(10) -0.0015(9) 0.0038(11)
C16 0.0131(11) 0.0150(13) 0.0169(13) 0.0033(10) 0.0014(9) 0.0014(10)
C10 0.0206(13) 0.0148(13) 0.0191(13) -0.0010(11) -0.0010(10) -0.0024(11)
C22 0.0188(13) 0.0355(18) 0.0152(13) 0.0079(12) 0.0006(10) -0.0009(12)
C17 0.0209(13) 0.0151(14) 0.0221(14) 0.0009(11) 0.0003(10) -0.0006(11)
C14 0.0187(13) 0.0177(14) 0.0165(13) -0.0011(11) 0.0005(10) -0.0034(11)
C8 0.0151(12) 0.0125(12) 0.0123(12) 0.0001(10) -0.0006(9) -0.0012(10)
C9 0.0124(11) 0.0144(13) 0.0158(12) 0.0021(10) -0.0009(9) -0.0016(10)
C13 0.0189(13) 0.0205(14) 0.0206(14) -0.0010(11) 0.0034(10) 0.0003(11)
C3 0.0268(15) 0.0190(15) 0.0251(15) -0.0022(12) 0.0069(12) -0.0067(12)
C4 0.0208(14) 0.0169(14) 0.0262(15) -0.0059(11) 0.0034(11) -0.0064(12)
C11 0.0285(15) 0.0198(15) 0.0180(14) 0.0032(12) -0.0019(11) -0.0074(11)
C19 0.0239(14) 0.0286(17) 0.0183(13) 0.0051(12) 0.0063(11) 0.0065(12)
C7 0.0195(13) 0.0168(14) 0.0213(14) -0.0057(11) -0.0016(10) 0.0013(11)
C12 0.0200(13) 0.0288(16) 0.0129(12) 0.0047(12) 0.0029(10) -0.0011(11)
C20 0.0304(16) 0.0231(15) 0.0155(13) 0.0014(12) 0.0008(11) -0.0009(12)
C18 0.0197(14) 0.0179(14) 0.0291(15) 0.0008(11) 0.0037(11) 0.0065(12)
C1 0.0191(13) 0.0259(16) 0.0245(15) 0.0008(12) 0.0032(11) 0.0053(13)

loop_
_atom_type_symbol
_atom_type_description
_atom_type_scat_dispersion_real
_atom_type_scat_dispersion_imag
_atom_type_scat_source
C C 0.0033 0.0016 'International Tables Vol C Tables 4.2.6.8 and 6.1.1.4'
H H 0.0000 0.0000 'International Tables Vol C Tables 4.2.6.8 and 6.1.1.4'
N N 0.0061 0.0033 'International Tables Vol C Tables 4.2.6.8 and 6.1.1.4'
O O 0.0106 0.0060 'International Tables Vol C Tables 4.2.6.8 and 6.1.1.4'
S S 0.1246 0.1234 'International Tables Vol C Tables 4.2.6.8 and 6.1.1.4'

loop_
_geom_angle_atom_site_label_1
_geom_angle_atom_site_label_2
_geom_angle_atom_site_label_3
_geom_angle
O2 S1 O1 120.01(13)
O2 S1 N1 105.87(13)
O1 S1 N1 106.94(12)
O2 S1 C5 105.87(12)
O1 S1 C5 107.24(12)
N1 S1 C5 110.85(12)
C22 O3 H3A 123.7
C22 O3 H3B 120.5
H3A O3 H3B 57.6
C8 N1 S1 123.52(19)
C8 N1 H1 118.2
S1 N1 H1 118.2
C4 C5 C6 119.9(3)
C4 C5 S1 120.8(2)
C6 C5 S1 119.1(2)
C16 C15 C22 112.2(2)
C16 C15 C8 110.7(2)
C22 C15 C8 111.0(2)
C16 C15 H15 107.6
C22 C15 H15 107.6
C8 C15 H15 107.6
C7 C6 C5 119.6(3)
C7 C6 H6 120.2
C5 C6 H6 120.2
C20 C21 C16 121.2(3)
C20 C21 H21 119.4
C16 C21 H21 119.4
C3 C2 C7 118.1(3)
C3 C2 C1 120.7(3)
C7 C2 C1 121.1(3)
C21 C16 C17 118.5(3)
C21 C16 C15 120.4(3)
C17 C16 C15 121.2(3)
C11 C10 C9 120.6(3)
C11 C10 H10 119.7
C9 C10 H10 119.7
O3 C22 C15 109.7(2)
O3 C22 H22A 109.7
C15 C22 H22A 109.7
O3 C22 H22B 109.7
C15 C22 H22B 109.7
H22A C22 H22B 108.2
C18 C17 C16 120.6(3)
C18 C17 H17 119.7
C16 C17 H17 119.7
C13 C14 C9 121.2(3)
C13 C14 H14 119.4
C9 C14 H14 119.4
N1 C8 C9 113.2(2)
N1 C8 C15 105.4(2)
C9 C8 C15 114.1(2)
N1 C8 H8 108.0
C9 C8 H8 108.0
C15 C8 H8 108.0
C14 C9 C10 118.3(3)
C14 C9 C8 120.8(2)
C10 C9 C8 120.9(2)
C14 C13 C12 120.0(3)
C14 C13 H13 120.0
C12 C13 H13 120.0
C2 C3 C4 121.5(3)
C2 C3 H3 119.2
C4 C3 H3 119.2
C5 C4 C3 119.5(3)
C5 C4 H4 120.2
C3 C4 H4 120.2
C12 C11 C10 120.3(3)
C12 C11 H11 119.8
C10 C11 H11 119.8
C20 C19 C18 119.9(3)
C20 C19 H19 120.1
C18 C19 H19 120.1
C6 C7 C2 121.3(3)
C6 C7 H7 119.3
C2 C7 H7 119.3
C11 C12 C13 119.5(3)
C11 C12 H12 120.2
C13 C12 H12 120.2
C19 C20 C21 119.9(3)
C19 C20 H20 120.0
C21 C20 H20 120.0
C19 C18 C17 120.0(3)
C19 C18 H18 120.0
C17 C18 H18 120.0
C2 C1 H1A 109.5
C2 C1 H1B 109.5
H1A C1 H1B 109.5
C2 C1 H1C 109.5
H1A C1 H1C 109.5
H1B C1 H1C 109.5

loop_
_geom_bond_atom_site_label_1
_geom_bond_atom_site_label_2
_geom_bond_distance
S1 O2 1.432(2)
S1 O1 1.441(2)
S1 N1 1.612(2)
S1 C5 1.762(3)
O3 C22 1.425(4)
O3 H3A 0.8541
O3 H3B 0.8579
N1 C8 1.476(3)
N1 H1 0.8600
C5 C4 1.389(4)
C5 C6 1.394(4)
C15 C16 1.516(4)
C15 C22 1.528(4)
C15 C8 1.552(4)
C15 H15 0.9800
C6 C7 1.388(4)
C6 H6 0.9300
C21 C20 1.389(4)
C21 C16 1.390(4)
C21 H21 0.9300
C2 C3 1.387(4)
C2 C7 1.392(4)
C2 C1 1.508(4)
C16 C17 1.397(4)
C10 C11 1.389(4)
C10 C9 1.397(4)
C10 H10 0.9300
C22 H22A 0.9700
C22 H22B 0.9700
C17 C18 1.395(4)
C17 H17 0.9300
C14 C13 1.381(4)
C14 C9 1.397(4)
C14 H14 0.9300
C8 C9 1.506(3)
C8 H8 0.9800
C13 C12 1.393(4)
C13 H13 0.9300
C3 C4 1.390(4)
C3 H3 0.9300
C4 H4 0.9300
C11 C12 1.387(4)
C11 H11 0.9300
C19 C20 1.384(5)
C19 C18 1.389(5)
C19 H19 0.9300
C7 H7 0.9300
C12 H12 0.9300
C20 H20 0.9300
C18 H18 0.9300
C1 H1A 0.9600
C1 H1B 0.9600
C1 H1C 0.9600

loop_
_geom_hbond_atom_site_label_D
_geom_hbond_atom_site_label_H
_geom_hbond_atom_site_label_A
_geom_hbond_site_symmetry_A
_geom_hbond_distance_DH
_geom_hbond_distance_HA
_geom_hbond_distance_DA
_geom_hbond_angle_DHA
N1 H1 O1 1_565 0.86 2.45 3.122(3) 135.9
O3 H3A O3 2 0.85 2.06 2.910(5) 179.7
C4 H4 O1 . 0.93 2.55 2.909(4) 103.5
C8 H8 O1 . 0.98 2.61 2.958(3) 100.9
C1 H1A O2 4_545 0.96 2.63 3.557(4) 161.1
C1 H1B O2 4 0.96 2.74 3.552(4) 142.2
O3 H3B C16 2 0.86 2.67 3.489(4) 160.1
O3 H3B C17 2 0.86 2.85 3.499(4) 133.7
